data_7223191
loop_
_publ_author_name
'Zhang, Wei'
'Kang, Maoping'
'Yang, Meng'
'Luo, Daibing'
'Lin, Zhien'

_publ_section_title
;
 Solvent-free synthesis of new magnesium phosphate--oxalates displaying
 diverse framework topologies
;
_journal_issue 48
_journal_name_full CrystEngComm
_journal_page_first 9296
_journal_paper_doi 10.1039/C5CE02001H
_journal_volume 17
_journal_year 2015
_chemical_formula_moiety '0.5(C4 H12 Mg4 O28 P4), C3 N2'
_chemical_formula_sum 'C5 H18 Mg2 N2 O14 P2'
_chemical_formula_weight 440.77
_space_group_crystal_system monoclinic
_space_group_IT_number 14
_space_group_name_Hall '-P 2yn'
_space_group_name_H-M_alt 'P 1 21/n 1'
_symmetry_space_group_name_Hall '-P 2yn'
_symmetry_space_group_name_H-M 'P 1 21/n 1'
_atom_sites_solution_hydrogens mixed
_audit_creation_date 2015-11-09
_audit_creation_method
;
Olex2 1.2
(compiled 2015.09.30 svn.r3233 for OlexSys, GUI svn.r5103)
;
_audit_update_record
;
2015-11-09 deposited with the CCDC.
2015-11-10 downloaded from the CCDC.
;
_cell_angle_alpha 90
_cell_angle_beta 94.704(4)
_cell_angle_gamma 90
_cell_formula_units_Z 2
_cell_length_a 5.4134(2)
_cell_length_b 15.2590(6)
_cell_length_c 9.0176(4)
_cell_measurement_reflns_used 1446
_cell_measurement_temperature 293
_cell_measurement_theta_max 28.5900
_cell_measurement_theta_min 3.9990
_cell_volume 742.37(5)
_computing_cell_refinement
;
CrysAlisPro, Agilent Technologies,
Version 1.171.36.28 (release 01-02-2013 CrysAlis171 .NET)
(compiled Feb  1 2013,16:14:44)
;
_computing_data_collection
;
CrysAlisPro, Agilent Technologies,
Version 1.171.36.28 (release 01-02-2013 CrysAlis171 .NET)
(compiled Feb  1 2013,16:14:44)
;
_computing_data_reduction
;
CrysAlisPro, Agilent Technologies,
Version 1.171.36.28 (release 01-02-2013 CrysAlis171 .NET)
(compiled Feb  1 2013,16:14:44)
;
_computing_molecular_graphics 'Olex2 (Dolomanov et al., 2009)'
_computing_publication_material 'Olex2 (Dolomanov et al., 2009)'
_computing_structure_refinement 'ShelXL (Sheldrick, 2015)'
_computing_structure_solution 'ShelXT (Sheldrick, 2015)'
_diffrn_ambient_temperature 293
_diffrn_detector_area_resol_mean 16.0874
_diffrn_measured_fraction_theta_full 0.999
_diffrn_measured_fraction_theta_max 0.999
_diffrn_measurement_details
;
  1 omega   -4.00   24.00   1.0000    1.2000
omega____ theta____ kappa____ phi______ frames
    -      -17.5174  -99.0000    0.0000 28

  2 omega  -49.00   33.00   1.0000    1.2000
omega____ theta____ kappa____ phi______ frames
    -       19.3143  -57.0000 -150.0000 82

  3 omega  -48.00   40.00   1.0000    1.2000
omega____ theta____ kappa____ phi______ frames
    -       19.3143  -57.0000   90.0000 88

  4 omega  -90.00  -63.00   1.0000    1.2000
omega____ theta____ kappa____ phi______ frames
    -      -17.5174  -38.0000  120.0000 27
;
_diffrn_measurement_device_type 'Xcalibur, Eos'
_diffrn_measurement_method '\w scans'
_diffrn_orient_matrix_UB_11 -0.1101660000
_diffrn_orient_matrix_UB_12 -0.0246115000
_diffrn_orient_matrix_UB_13 -0.0161169000
_diffrn_orient_matrix_UB_21 0.0508081000
_diffrn_orient_matrix_UB_22 -0.0185091000
_diffrn_orient_matrix_UB_23 -0.0629400000
_diffrn_orient_matrix_UB_31 0.0507135000
_diffrn_orient_matrix_UB_32 -0.0348325000
_diffrn_orient_matrix_UB_33 0.0447538000
_diffrn_radiation_monochromator graphite
_diffrn_radiation_type MoK\a
_diffrn_radiation_wavelength 0.71073
_diffrn_reflns_av_R_equivalents 0.0226
_diffrn_reflns_av_unetI/netI 0.0347
_diffrn_reflns_laue_measured_fraction_full 0.999
_diffrn_reflns_laue_measured_fraction_max 0.999
_diffrn_reflns_limit_h_max 6
_diffrn_reflns_limit_h_min -6
_diffrn_reflns_limit_k_max 19
_diffrn_reflns_limit_k_min -18
_diffrn_reflns_limit_l_max 11
_diffrn_reflns_limit_l_min -11
_diffrn_reflns_number 3165
_diffrn_reflns_point_group_measured_fraction_full 0.999
_diffrn_reflns_point_group_measured_fraction_max 0.999
_diffrn_reflns_theta_full 25.242
_diffrn_reflns_theta_max 26.370
_diffrn_reflns_theta_min 3.503
_diffrn_source 'Enhance (Mo) X-ray Source'
_exptl_absorpt_coefficient_mu 0.461
_exptl_absorpt_correction_T_max 1.00000
_exptl_absorpt_correction_T_min 0.84410
_exptl_absorpt_correction_type multi-scan
_exptl_absorpt_process_details
;
CrysAlisPro, Agilent Technologies,
Version 1.171.36.28 (release 01-02-2013 CrysAlis171 .NET)
(compiled Feb  1 2013,16:14:44)
Empirical absorption correction using spherical harmonics,
 implemented in SCALE3 ABSPACK scaling algorithm.
;
_exptl_crystal_colour 'clear colourless'
_exptl_crystal_colour_lustre clear
_exptl_crystal_colour_primary colourless
_exptl_crystal_density_diffrn 1.972
_exptl_crystal_F_000 456
_exptl_crystal_size_max 0.34
_exptl_crystal_size_mid 0.3
_exptl_crystal_size_min 0.22
_refine_diff_density_max 1.011
_refine_diff_density_min -0.859
_refine_diff_density_rms 0.099
_refine_ls_extinction_method none
_refine_ls_goodness_of_fit_ref 1.113
_refine_ls_hydrogen_treatment constr
_refine_ls_matrix_type full
_refine_ls_number_parameters 128
_refine_ls_number_reflns 1517
_refine_ls_number_restraints 0
_refine_ls_restrained_S_all 1.113
_refine_ls_R_factor_all 0.0539
_refine_ls_R_factor_gt 0.0464
_refine_ls_shift/su_max 0.000
_refine_ls_shift/su_mean 0.000
_refine_ls_structure_factor_coef Fsqd
_refine_ls_weighting_details 'w=1/[\s^2^(Fo^2^)+(0.0523P)^2^+1.7185P] where P=(Fo^2^+2Fc^2^)/3'
_refine_ls_weighting_scheme calc
_refine_ls_wR_factor_gt 0.1188
_refine_ls_wR_factor_ref 0.1248
_reflns_Friedel_coverage 0.000
_reflns_number_gt 1310
_reflns_number_total 1517
_reflns_threshold_expression 'I > 2\s(I)'
_cod_data_source_file c5ce02001h2.cif
_cod_data_source_block 1
_cod_depositor_comments 'Adding full bibliography for 7223190--7223197.cif.'
_cod_database_code 7223191
_chemical_oxdiff_formula c8h12n4o2mg1
_shelx_space_group_comment
;
The symmetry employed for this shelxl refinement is uniquely defined
by the following loop, which should always be used as a source of
symmetry information in preference to the above space-group names.
They are only intended as comments.
;
_reflns_odcompleteness_completeness 99.75
_reflns_odcompleteness_iscentric 1
_reflns_odcompleteness_theta 26.32
_olex2_refinement_description
;
1. Fixed Uiso
 At 1.5 times of:
  All O(H) groups, All O(H,H) groups
2. Others
 Sof(N1A)=1-FVAR(1)
 Sof(N1)=FVAR(1)
 Fixed Sof: C3(0.5)
3.a Riding coordinates:
 OW1(HW1A,HW1B)
3.b Tetrahedral OH refined with riding coordinates:
 O4(H4)
;
_shelx_shelxl_version_number 2014/7
_olex2_submission_special_instructions 'No special instructions were received'

loop_
_space_group_symop_operation_xyz
'x, y, z'
'-x+1/2, y+1/2, -z+1/2'
'-x, -y, -z'
'x-1/2, -y-1/2, z-1/2'

loop_
_atom_site_label
_atom_site_type_symbol
_atom_site_fract_x
_atom_site_fract_y
_atom_site_fract_z
_atom_site_U_iso_or_equiv
_atom_site_adp_type
_atom_site_occupancy
_atom_site_site_symmetry_order
_atom_site_calc_flag
_atom_site_refinement_flags_posn
_atom_site_refinement_flags_occupancy
_atom_site_disorder_assembly
_atom_site_disorder_group
Mg1 Mg 0.17920(18) 0.67327(7) 0.49178(11) 0.0129(3) Uani 1 1 d . . . .
P1 P 0.14944(14) 0.81834(5) 0.76618(9) 0.0131(2) Uani 1 1 d . . . .
O1 O 0.1125(4) 0.78509(15) 0.6065(2) 0.0193(5) Uani 1 1 d . . . .
O2 O -0.0516(4) 0.78660(15) 0.8608(3) 0.0200(5) Uani 1 1 d . . . .
O3 O 0.4090(4) 0.79556(16) 0.8310(3) 0.0213(5) Uani 1 1 d . . . .
O4 O 0.1332(4) 0.92252(15) 0.7568(3) 0.0227(6) Uani 1 1 d . . . .
H4 H 0.0159 0.9396 0.8010 0.034 Uiso 1 1 calc R . . .
O5 O 0.2398(4) 0.54410(14) 0.4084(3) 0.0200(5) Uani 1 1 d . . . .
O6 O 0.0821(4) 0.40806(14) 0.4014(3) 0.0186(5) Uani 1 1 d . . . .
OW1 O 0.4550(4) 0.64639(16) 0.6694(3) 0.0218(5) Uani 1 1 d . . . .
HW1A H 0.5939 0.6296 0.6423 0.033 Uiso 1 1 d R . . .
HW1B H 0.4877 0.6912 0.7236 0.033 Uiso 1 1 d R . . .
C1 C 0.0932(5) 0.4859(2) 0.4449(3) 0.0144(6) Uani 1 1 d . . . .
C2 C 0.359(2) 1.0629(6) 0.5032(15) 0.154(5) Uani 1 1 d . . . .
C3 C 0.4059(19) 0.9891(6) 0.4633(9) 0.048(2) Uani 0.5 1 d . P A .
N1 N 0.3546(11) 1.1521(4) 0.4655(10) 0.027(2) Uani 0.584(19) 1 d . P A 1
N1A N 0.2951(17) 1.1302(6) 0.5498(13) 0.026(3) Uani 0.416(19) 1 d . P A 2

loop_
_atom_site_aniso_label
_atom_site_aniso_U_11
_atom_site_aniso_U_22
_atom_site_aniso_U_33
_atom_site_aniso_U_23
_atom_site_aniso_U_13
_atom_site_aniso_U_12
Mg1 0.0127(5) 0.0145(5) 0.0116(5) 0.0001(4) 0.0019(4) 0.0006(4)
P1 0.0116(4) 0.0154(4) 0.0124(4) -0.0022(3) 0.0014(3) 0.0019(3)
O1 0.0232(12) 0.0223(12) 0.0119(11) -0.0046(9) -0.0012(9) 0.0073(10)
O2 0.0180(11) 0.0201(12) 0.0230(13) -0.0001(9) 0.0084(9) 0.0016(9)
O3 0.0154(11) 0.0267(13) 0.0210(12) -0.0084(10) -0.0036(9) 0.0031(10)
O4 0.0261(13) 0.0165(12) 0.0273(14) -0.0017(9) 0.0132(10) 0.0020(10)
O5 0.0184(11) 0.0169(11) 0.0261(13) -0.0005(10) 0.0097(9) -0.0034(9)
O6 0.0198(11) 0.0142(11) 0.0228(12) -0.0013(9) 0.0083(9) -0.0002(9)
OW1 0.0172(12) 0.0256(12) 0.0222(13) -0.0049(10) -0.0007(9) 0.0060(10)
C1 0.0124(14) 0.0168(15) 0.0140(15) 0.0027(12) 0.0014(12) 0.0008(12)
C2 0.150(9) 0.065(5) 0.237(13) 0.075(7) -0.043(9) 0.024(6)
C3 0.074(7) 0.045(5) 0.024(5) 0.005(4) 0.004(4) 0.031(5)
N1 0.026(3) 0.026(3) 0.030(5) -0.001(3) 0.001(3) -0.001(2)
N1A 0.029(4) 0.026(5) 0.022(6) -0.001(4) -0.003(4) 0.013(3)

loop_
_atom_type_symbol
_atom_type_description
_atom_type_scat_dispersion_real
_atom_type_scat_dispersion_imag
_atom_type_scat_source
C C 0.0033 0.0016 'International Tables Vol C Tables 4.2.6.8 and 6.1.1.4'
H H 0.0000 0.0000 'International Tables Vol C Tables 4.2.6.8 and 6.1.1.4'
Mg Mg 0.0486 0.0363 'International Tables Vol C Tables 4.2.6.8 and 6.1.1.4'
N N 0.0061 0.0033 'International Tables Vol C Tables 4.2.6.8 and 6.1.1.4'
O O 0.0106 0.0060 'International Tables Vol C Tables 4.2.6.8 and 6.1.1.4'
P P 0.1023 0.0942 'International Tables Vol C Tables 4.2.6.8 and 6.1.1.4'

loop_
_geom_angle_atom_site_label_1
_geom_angle_atom_site_label_2
_geom_angle_atom_site_label_3
_geom_angle
_geom_angle_site_symmetry_1
_geom_angle_site_symmetry_3
O1 Mg1 O2 101.91(10) . 4_675
O1 Mg1 O5 169.67(10) . .
O1 Mg1 O6 95.99(10) . 3_566
O1 Mg1 OW1 85.56(10) . .
O2 Mg1 O5 86.33(9) 4_675 .
O2 Mg1 O6 162.05(10) 4_675 3_566
O2 Mg1 OW1 90.19(10) 4_675 .
O3 Mg1 O1 91.08(10) 4_575 .
O3 Mg1 O2 91.33(10) 4_575 4_675
O3 Mg1 O5 94.98(10) 4_575 .
O3 Mg1 O6 89.62(10) 4_575 3_566
O3 Mg1 OW1 176.54(11) 4_575 .
O5 Mg1 O6 75.73(9) . 3_566
OW1 Mg1 O5 88.21(10) . .
OW1 Mg1 O6 89.90(10) . 3_566
O1 P1 O4 106.24(13) . .
O2 P1 O1 112.37(14) . .
O2 P1 O3 113.26(14) . .
O2 P1 O4 108.02(13) . .
O3 P1 O1 109.46(13) . .
O3 P1 O4 107.10(14) . .
P1 O1 Mg1 137.84(14) . .
P1 O2 Mg1 143.93(15) . 4_576
P1 O3 Mg1 144.26(15) . 4_676
P1 O4 H4 109.5 . .
C1 O5 Mg1 116.16(19) . .
C1 O6 Mg1 114.88(19) . 3_566
Mg1 OW1 HW1A 115.0 . .
Mg1 OW1 HW1B 112.1 . .
HW1A OW1 HW1B 105.1 . .
O5 C1 C1 115.9(3) . 3_566
O6 C1 O5 127.3(3) . .
O6 C1 C1 116.9(3) . 3_566
C3 C2 C3 51.6(9) . 3_676
C3 C2 N1 145.8(13) . .
N1 C2 C3 123.8(9) . 3_676
N1A C2 C3 173.0(15) . .
N1A C2 C3 131.1(11) . 3_676
C2 C3 C2 128.4(9) . 3_676
C3 C3 C2 51.6(8) 3_676 3_676
C3 C3 C2 76.8(11) 3_676 .

loop_
_geom_bond_atom_site_label_1
_geom_bond_atom_site_label_2
_geom_bond_distance
_geom_bond_site_symmetry_2
Mg1 O1 2.043(2) .
Mg1 O2 2.043(2) 4_675
Mg1 O3 2.030(2) 4_575
Mg1 O5 2.144(2) .
Mg1 O6 2.166(2) 3_566
Mg1 OW1 2.138(2) .
P1 O1 1.525(2) .
P1 O2 1.516(2) .
P1 O3 1.517(2) .
P1 O4 1.594(2) .
O2 Mg1 2.043(2) 4_576
O3 Mg1 2.030(2) 4_676
O4 H4 0.8200 .
O5 C1 1.253(4) .
O6 Mg1 2.166(2) 3_566
O6 C1 1.251(4) .
OW1 HW1A 0.8495 .
OW1 HW1B 0.8506 .
C1 C1 1.534(6) 3_566
C2 C3 1.215(14) .
C2 C3 1.509(13) 3_676
C2 N1 1.403(10) .
C2 N1A 1.172(13) .
C3 C2 1.509(13) 3_676
C3 C3 1.21(2) 3_676

loop_
_geom_torsion_atom_site_label_1
_geom_torsion_atom_site_label_2
_geom_torsion_atom_site_label_3
_geom_torsion_atom_site_label_4
_geom_torsion
_geom_torsion_site_symmetry_1
_geom_torsion_site_symmetry_4
Mg1 O5 C1 O6 174.6(3) . .
Mg1 O5 C1 C1 -5.2(4) . 3_566
Mg1 O6 C1 O5 174.8(3) 3_566 .
Mg1 O6 C1 C1 -5.4(4) 3_566 3_566
O1 P1 O2 Mg1 -122.6(2) . 4_576
O1 P1 O3 Mg1 158.8(2) . 4_676
O2 P1 O1 Mg1 -80.8(2) . .
O2 P1 O3 Mg1 -75.0(3) . 4_676
O3 P1 O1 Mg1 45.9(3) . .
O3 P1 O2 Mg1 112.7(3) . 4_576
O4 P1 O1 Mg1 161.3(2) . .
O4 P1 O2 Mg1 -5.8(3) . 4_576
O4 P1 O3 Mg1 44.0(3) . 4_676
C3 C2 C3 C2 -0.002(1) 3_676 3_676
N1 C2 C3 C2 95.5(18) . 3_676
N1 C2 C3 C3 95.5(18) . 3_676
